data_7105604
loop_
_publ_author_name
'Bryant, David E.'
'Marriott, Katie E. R.'
'Macgregor, Stuart A.'
'Kilner, Colin'
'Pasek, Matthew A.'
'Kee, Terence P.'

_publ_section_title
;
 On the prebiotic potential of reduced oxidation state phosphorus: the
 H-phosphinate-pyruvate system.
;
_journal_issue 21
_journal_name_full 'Chemical communications (Cambridge, England)'
_journal_page_first 3726
_journal_page_last 3728
_journal_paper_doi 10.1039/c002689a
_journal_volume 46
_journal_year 2010
_chemical_formula_moiety 'C6 H13 Na2 O10 P, H2 O'
_chemical_formula_sum 'C6 H15 Na2 O11 P'
_chemical_formula_weight 340.13
_chemical_name_systematic
;
?
;
_space_group_IT_number 2
_symmetry_cell_setting triclinic
_symmetry_space_group_name_Hall '-P 1'
_symmetry_space_group_name_H-M 'P -1'
_atom_sites_solution_hydrogens difmap
_atom_sites_solution_primary direct
_atom_sites_solution_secondary difmap
_audit_creation_method SHELXL-97
_cell_angle_alpha 91.799(5)
_cell_angle_beta 92.303(6)
_cell_angle_gamma 95.488(6)
_cell_formula_units_Z 2
_cell_length_a 6.2983(9)
_cell_length_b 9.0885(12)
_cell_length_c 11.6210(14)
_cell_measurement_reflns_used 3880
_cell_measurement_temperature 150(2)
_cell_measurement_theta_max 61.050
_cell_measurement_theta_min 5.851
_cell_volume 661.21(15)
_computing_cell_refinement
;
APEX 2 software, Bruker Nonius 2004
;
_computing_data_collection
;
APEX 2 software, Bruker Nonius 2004
;
_computing_data_reduction
;
SAINT - Bruker Integration program embedded in
APEX 2 software, Bruker Nonius 2004
;
_computing_publication_material
;
enCIFer: A program for viewing, editing and visualising CIFs.
F. H. Allen, O. Johnson, G. P. Shields, B. R. Smith, M. Towler,
J. Applied Cryst., 37, 331-334, 2004
;
_computing_structure_refinement 'SHELXL-97 (Sheldrick, 1997)'
_computing_structure_solution 'SHELXS-97 (Sheldrick, 1990)'
_diffrn_ambient_temperature 150(2)
_diffrn_detector_area_resol_mean
;
120 microns
;
_diffrn_measured_fraction_theta_full 0.987
_diffrn_measured_fraction_theta_max 0.987
_diffrn_measurement_device_type
;
Mach3 kappa-type 4-circle goniostat.
;
_diffrn_measurement_method 'rotation images'
_diffrn_radiation_detector 'ApexII camera'
_diffrn_radiation_monochromator
;
graphite model mounted in "parallel" mode
;
_diffrn_radiation_source
;
Bruker Nonius FR591 rotating anode generator
;
_diffrn_radiation_type MoK\a
_diffrn_radiation_wavelength 0.71073
_diffrn_reflns_av_R_equivalents 0.0300
_diffrn_reflns_av_sigmaI/netI 0.0110
_diffrn_reflns_limit_h_max 8
_diffrn_reflns_limit_h_min -8
_diffrn_reflns_limit_k_max 12
_diffrn_reflns_limit_k_min -12
_diffrn_reflns_limit_l_max 16
_diffrn_reflns_limit_l_min -16
_diffrn_reflns_number 60539
_diffrn_reflns_theta_full 30.26
_diffrn_reflns_theta_max 30.26
_diffrn_reflns_theta_min 1.75
_diffrn_standards_decay_% 0
_diffrn_standards_interval_count 0
_diffrn_standards_interval_time 0
_diffrn_standards_number 0
_exptl_absorpt_coefficient_mu 0.326
_exptl_absorpt_correction_type none
_exptl_crystal_colour colourless
_exptl_crystal_density_diffrn 1.708
_exptl_crystal_density_method 'not measured'
_exptl_crystal_description rhombohedral
_exptl_crystal_F_000 352
_exptl_crystal_size_max 0.295
_exptl_crystal_size_mid 0.212
_exptl_crystal_size_min 0.148
_refine_diff_density_max 0.450
_refine_diff_density_min -0.254
_refine_diff_density_rms 0.045
_refine_ls_extinction_method none
_refine_ls_goodness_of_fit_ref 1.077
_refine_ls_hydrogen_treatment mixed
_refine_ls_matrix_type full
_refine_ls_number_parameters 241
_refine_ls_number_reflns 3880
_refine_ls_number_restraints 0
_refine_ls_restrained_S_all 1.077
_refine_ls_R_factor_all 0.0210
_refine_ls_R_factor_gt 0.0198
_refine_ls_shift/su_max 0.002
_refine_ls_shift/su_mean 0.000
_refine_ls_structure_factor_coef Fsqd
_refine_ls_weighting_details 'calc w=1/[\s^2^(Fo^2^)+(0.0295P)^2^+0.1850P] where P=(Fo^2^+2Fc^2^)/3'
_refine_ls_weighting_scheme calc
_refine_ls_wR_factor_gt 0.0566
_refine_ls_wR_factor_ref 0.0573
_reflns_number_gt 3688
_reflns_number_total 3880
_reflns_threshold_expression >2sigma(I)
_cod_data_source_file c002689a.txt
_cod_data_source_block m:\x-ray\xray\temp\deb262na
_cod_original_sg_symbol_H-M P-1
_cod_database_code 7105604

loop_
_symmetry_equiv_pos_as_xyz
'x, y, z'
'-x, -y, -z'

loop_
_atom_site_label
_atom_site_type_symbol
_atom_site_fract_x
_atom_site_fract_y
_atom_site_fract_z
_atom_site_U_iso_or_equiv
_atom_site_adp_type
_atom_site_occupancy
_atom_site_symmetry_multiplicity
_atom_site_calc_flag
_atom_site_refinement_flags
_atom_site_disorder_assembly
_atom_site_disorder_group
P1 P 0.31784(3) 0.71663(2) 0.231317(15) 0.00807(5) Uani 1 1 d . . .
Na2 Na -0.17611(5) 0.63502(4) 0.14250(3) 0.01387(7) Uani 1 1 d . . .
Na1 Na -0.21007(6) 0.84633(4) 0.39762(3) 0.02135(8) Uani 1 1 d . . .
O2 O -0.00928(9) 0.88343(6) 0.21402(5) 0.01308(11) Uani 1 1 d . . .
O3 O 0.55868(9) 0.73241(6) 0.23895(5) 0.01323(11) Uani 1 1 d . . .
O4 O 0.44994(9) 0.77683(7) 0.48639(5) 0.01440(11) Uani 1 1 d . . .
O6 O 0.20439(9) 0.63190(6) 0.12734(5) 0.01128(10) Uani 1 1 d . . .
O7 O 0.48917(10) 1.05888(7) 0.33719(6) 0.01977(13) Uani 1 1 d . . .
O8 O -0.01698(9) 0.58821(7) 0.34072(5) 0.01473(11) Uani 1 1 d . . .
O10 O 0.15985(9) 1.02076(7) 0.40967(5) 0.01569(12) Uani 1 1 d . . .
C12 C 0.21217(11) 0.61796(8) 0.35976(6) 0.00998(13) Uani 1 1 d . . .
O13 O 0.13159(11) 0.69115(8) 0.55370(6) 0.02289(14) Uani 1 1 d . . .
C14 C 0.28831(12) 1.00188(8) 0.33370(7) 0.01135(13) Uani 1 1 d . . .
C15 C 0.22114(11) 0.90606(8) 0.22448(6) 0.00995(13) Uani 1 1 d . . .
C16 C 0.26510(12) 0.70338(8) 0.47630(6) 0.01155(13) Uani 1 1 d . . .
C17 C 0.31673(14) 0.97539(9) 0.11526(7) 0.01532(14) Uani 1 1 d . . .
C18 C 0.32274(13) 0.47227(9) 0.36521(7) 0.01429(14) Uani 1 1 d . . .
O11 O 0.08552(10) 0.81636(7) 0.78433(6) 0.01735(12) Uani 1 1 d . . .
H5 H 0.184(2) 0.7747(16) 0.8165(13) 0.034(4) Uiso 1 1 d . . .
H10 H 0.092(3) 0.7916(18) 0.7151(15) 0.042(4) Uiso 1 1 d . . .
O5 O 0.33289(10) 0.62537(7) 0.90323(5) 0.01697(12) Uani 1 1 d . . .
H9 H 0.277(2) 1.0745(18) 0.1051(13) 0.039(4) Uiso 1 1 d . . .
H1 H 0.467(3) 0.6439(17) 0.9088(13) 0.039(4) Uiso 1 1 d . . .
H20 H 0.297(3) 0.6374(18) 0.9712(15) 0.045(4) Uiso 1 1 d . . .
O9 O 0.21148(10) 0.34404(7) 0.06522(5) 0.01605(12) Uani 1 1 d . . .
H7 H 0.132(2) 0.2900(16) 0.1064(13) 0.031(3) Uiso 1 1 d . . .
H11 H 0.201(2) 0.4323(18) 0.0905(13) 0.035(4) Uiso 1 1 d . . .
H8 H 0.292(2) 0.4136(16) 0.2950(12) 0.031(3) Uiso 1 1 d . . .
H2 H 0.469(2) 0.9804(16) 0.1201(12) 0.034(4) Uiso 1 1 d . . .
H15 H 0.261(2) 0.9121(16) 0.0484(12) 0.031(3) Uiso 1 1 d . . .
H16 H 0.471(2) 0.4955(15) 0.3749(12) 0.029(3) Uiso 1 1 d . . .
H3 H -0.049(2) 0.9645(17) 0.2042(13) 0.034(4) Uiso 1 1 d . . .
H4 H 0.515(3) 1.124(2) 0.4039(17) 0.063(5) Uiso 1 1 d . . .
H13 H 0.274(2) 0.4173(15) 0.4311(12) 0.029(3) Uiso 1 1 d . . .
H6 H -0.051(2) 0.5119(16) 0.3766(12) 0.030(3) Uiso 1 1 d . . .

loop_
_atom_site_aniso_label
_atom_site_aniso_U_11
_atom_site_aniso_U_22
_atom_site_aniso_U_33
_atom_site_aniso_U_23
_atom_site_aniso_U_13
_atom_site_aniso_U_12
P1 0.00646(8) 0.00925(9) 0.00852(9) -0.00127(6) 0.00112(6) 0.00100(6)
Na2 0.00956(14) 0.01766(16) 0.01432(15) -0.00368(12) 0.00088(11) 0.00213(11)
Na1 0.01550(16) 0.0300(2) 0.01714(17) -0.00616(14) 0.00469(13) -0.00420(14)
O2 0.0083(2) 0.0118(2) 0.0192(3) -0.0004(2) 0.00019(19) 0.00206(19)
O3 0.0073(2) 0.0173(3) 0.0151(3) -0.0025(2) 0.00197(19) 0.00138(19)
O4 0.0121(2) 0.0173(3) 0.0129(3) -0.0030(2) -0.00050(19) -0.0012(2)
O6 0.0116(2) 0.0117(2) 0.0103(2) -0.00255(19) 0.00024(18) 0.00117(18)
O7 0.0153(3) 0.0228(3) 0.0189(3) -0.0105(2) 0.0064(2) -0.0087(2)
O8 0.0084(2) 0.0186(3) 0.0165(3) 0.0048(2) -0.00078(19) -0.0029(2)
O10 0.0139(3) 0.0198(3) 0.0136(3) -0.0029(2) 0.0041(2) 0.0027(2)
C12 0.0081(3) 0.0111(3) 0.0106(3) 0.0000(2) -0.0001(2) 0.0005(2)
O13 0.0251(3) 0.0249(3) 0.0170(3) -0.0061(2) 0.0110(2) -0.0080(2)
C14 0.0120(3) 0.0092(3) 0.0127(3) -0.0007(2) 0.0023(2) 0.0001(2)
C15 0.0082(3) 0.0101(3) 0.0114(3) -0.0008(2) 0.0020(2) 0.0000(2)
C16 0.0134(3) 0.0103(3) 0.0111(3) 0.0005(2) 0.0009(2) 0.0012(2)
C17 0.0202(4) 0.0128(3) 0.0133(3) 0.0022(3) 0.0056(3) 0.0011(3)
C18 0.0167(3) 0.0117(3) 0.0148(3) 0.0004(3) -0.0009(3) 0.0040(3)
O11 0.0188(3) 0.0173(3) 0.0169(3) 0.0005(2) 0.0029(2) 0.0053(2)
O5 0.0157(3) 0.0215(3) 0.0138(3) -0.0003(2) 0.0020(2) 0.0021(2)
O9 0.0188(3) 0.0124(3) 0.0170(3) -0.0014(2) 0.0026(2) 0.0015(2)

loop_
_atom_type_symbol
_atom_type_description
_atom_type_scat_dispersion_real
_atom_type_scat_dispersion_imag
_atom_type_scat_source
C C 0.0033 0.0016 'International Tables Vol C Tables 4.2.6.8 and 6.1.1.4'
H H 0.0000 0.0000 'International Tables Vol C Tables 4.2.6.8 and 6.1.1.4'
O O 0.0106 0.0060 'International Tables Vol C Tables 4.2.6.8 and 6.1.1.4'
Na Na 0.0362 0.0249 'International Tables Vol C Tables 4.2.6.8 and 6.1.1.4'
P P 0.1023 0.0942 'International Tables Vol C Tables 4.2.6.8 and 6.1.1.4'

loop_
_geom_angle_atom_site_label_1
_geom_angle_atom_site_label_2
_geom_angle_atom_site_label_3
_geom_angle
_geom_angle_site_symmetry_1
_geom_angle_site_symmetry_3
_geom_angle_publ_flag
O3 P1 O6 118.42(3) . . ?
O3 P1 C12 109.80(3) . . ?
O6 P1 C12 104.86(3) . . ?
O3 P1 C15 108.95(3) . . ?
O6 P1 C15 103.89(3) . . ?
C12 P1 C15 110.67(3) . . ?
O3 P1 Na2 163.03(2) . . ?
O6 P1 Na2 44.64(2) . . ?
C12 P1 Na2 80.12(2) . . ?
C15 P1 Na2 78.80(2) . . ?
O3 Na2 O6 145.72(2) 1_455 . ?
O3 Na2 O9 113.47(3) 1_455 2_565 ?
O6 Na2 O9 89.30(2) . 2_565 ?
O3 Na2 O2 76.28(2) 1_455 . ?
O6 Na2 O2 73.30(2) . . ?
O9 Na2 O2 104.35(2) 2_565 . ?
O3 Na2 O5 102.40(3) 1_455 2_566 ?
O6 Na2 O5 105.68(2) . 2_566 ?
O9 Na2 O5 82.99(2) 2_565 2_566 ?
O2 Na2 O5 172.50(2) . 2_566 ?
O3 Na2 O8 85.66(2) 1_455 . ?
O6 Na2 O8 72.00(2) . . ?
O9 Na2 O8 160.56(2) 2_565 . ?
O2 Na2 O8 75.86(2) . . ?
O5 Na2 O8 96.70(2) 2_566 . ?
O3 Na2 P1 119.56(2) 1_455 . ?
O6 Na2 P1 26.394(14) . . ?
O9 Na2 P1 110.18(2) 2_565 . ?
O2 Na2 P1 53.626(15) . . ?
O5 Na2 P1 122.742(19) 2_566 . ?
O8 Na2 P1 53.842(15) . . ?
O3 Na2 Na1 43.883(17) 1_455 . ?
O6 Na2 Na1 102.311(18) . . ?
O9 Na2 Na1 140.39(2) 2_565 . ?
O2 Na2 Na1 46.360(17) . . ?
O5 Na2 Na1 127.97(2) 2_566 . ?
O8 Na2 Na1 52.620(18) . . ?
P1 Na2 Na1 75.924(12) . . ?
O3 Na1 O4 75.80(2) 1_455 1_455 ?
O3 Na1 O10 150.83(3) 1_455 2_576 ?
O4 Na1 O10 77.57(2) 1_455 2_576 ?
O3 Na1 O2 72.80(2) 1_455 . ?
O4 Na1 O2 147.80(2) 1_455 . ?
O10 Na1 O2 130.81(3) 2_576 . ?
O3 Na1 O10 134.07(2) 1_455 . ?
O4 Na1 O10 146.87(2) 1_455 . ?
O10 Na1 O10 69.83(2) 2_576 . ?
O2 Na1 O10 61.89(2) . . ?
O3 Na1 O8 76.86(2) 1_455 . ?
O4 Na1 O8 109.07(2) 1_455 . ?
O10 Na1 O8 123.66(2) 2_576 . ?
O2 Na1 O8 70.48(2) . . ?
O10 Na1 O8 94.10(2) . . ?
O3 Na1 O7 73.33(2) 1_455 1_455 ?
O4 Na1 O7 70.92(2) 1_455 1_455 ?
O10 Na1 O7 86.92(2) 2_576 1_455 ?
O2 Na1 O7 93.16(2) . 1_455 ?
O10 Na1 O7 100.97(2) . 1_455 ?
O8 Na1 O7 149.19(2) . 1_455 ?
O3 Na1 Na2 40.320(16) 1_455 . ?
O4 Na1 Na2 110.03(2) 1_455 . ?
O10 Na1 Na2 168.02(2) 2_576 . ?
O2 Na1 Na2 45.449(16) . . ?
O10 Na1 Na2 103.092(18) . . ?
O8 Na1 Na2 45.767(15) . . ?
O7 Na1 Na2 104.179(19) 1_455 . ?
C15 O2 Na2 117.85(4) . . ?
C15 O2 Na1 117.67(4) . . ?
Na2 O2 Na1 88.19(2) . . ?
C15 O2 H3 105.8(11) . . ?
Na2 O2 H3 129.4(11) . . ?
Na1 O2 H3 93.6(11) . . ?
P1 O3 Na2 136.19(4) . 1_655 ?
P1 O3 Na1 127.08(3) . 1_655 ?
Na2 O3 Na1 95.80(2) 1_655 1_655 ?
C16 O4 Na1 147.11(5) . 1_655 ?
P1 O6 Na2 108.97(3) . . ?
C14 O7 Na1 113.24(5) . 1_655 ?
C14 O7 H4 108.9(11) . . ?
Na1 O7 H4 98.2(11) 1_655 . ?
C12 O8 Na2 117.77(4) . . ?
C12 O8 Na1 108.81(4) . . ?
Na2 O8 Na1 81.61(2) . . ?
C12 O8 H6 105.5(10) . . ?
Na2 O8 H6 123.1(10) . . ?
Na1 O8 H6 118.3(10) . . ?
C14 O10 Na1 130.87(5) . 2_576 ?
C14 O10 Na1 117.30(5) . . ?
Na1 O10 Na1 110.17(2) 2_576 . ?
O8 C12 C16 110.25(6) . . ?
O8 C12 C18 111.45(6) . . ?
C16 C12 C18 106.99(6) . . ?
O8 C12 P1 107.51(5) . . ?
C16 C12 P1 114.38(5) . . ?
C18 C12 P1 106.26(5) . . ?
O10 C14 O7 124.98(7) . . ?
O10 C14 C15 121.04(7) . . ?
O7 C14 C15 113.98(6) . . ?
O2 C15 C14 109.18(6) . . ?
O2 C15 C17 111.61(6) . . ?
C14 C15 C17 111.70(6) . . ?
O2 C15 P1 106.32(5) . . ?
C14 C15 P1 112.06(5) . . ?
C17 C15 P1 105.83(5) . . ?
O13 C16 O4 125.55(7) . . ?
O13 C16 C12 118.71(7) . . ?
O4 C16 C12 115.67(6) . . ?
C15 C17 H9 111.9(9) . . ?
C15 C17 H2 110.6(9) . . ?
H9 C17 H2 107.8(12) . . ?
C15 C17 H15 107.6(8) . . ?
H9 C17 H15 109.2(12) . . ?
H2 C17 H15 109.7(11) . . ?
C12 C18 H8 110.4(8) . . ?
C12 C18 H16 109.3(8) . . ?
H8 C18 H16 108.9(12) . . ?
C12 C18 H13 109.3(8) . . ?
H8 C18 H13 110.5(12) . . ?
H16 C18 H13 108.4(11) . . ?
H5 O11 H10 103.4(14) . . ?
Na2 O5 H1 119.2(10) 2_566 . ?
Na2 O5 H20 101.2(12) 2_566 . ?
H1 O5 H20 103.0(15) . . ?
Na2 O9 H7 126.8(10) 2_565 . ?
Na2 O9 H11 103.0(10) 2_565 . ?
H7 O9 H11 104.9(13) . . ?

loop_
_geom_bond_atom_site_label_1
_geom_bond_atom_site_label_2
_geom_bond_distance
_geom_bond_site_symmetry_2
_geom_bond_publ_flag
P1 O3 1.5087(6) . ?
P1 O6 1.5266(6) . ?
P1 C12 1.8775(8) . ?
P1 C15 1.8832(8) . ?
P1 Na2 3.2476(6) . ?
Na2 O3 2.2805(7) 1_455 ?
Na2 O6 2.4128(7) . ?
Na2 O9 2.4304(8) 2_565 ?
Na2 O2 2.5000(7) . ?
Na2 O5 2.5080(8) 2_566 ?
Na2 O8 2.5395(7) . ?
Na2 Na1 3.5064(6) . ?
Na1 O3 2.4431(7) 1_455 ?
Na1 O4 2.4512(7) 1_455 ?
Na1 O10 2.5050(7) 2_576 ?
Na1 O2 2.5388(7) . ?
Na1 O10 2.6860(8) . ?
Na1 O8 2.8164(8) . ?
Na1 O7 2.9140(9) 1_455 ?
O2 C15 1.4458(9) . ?
O2 H3 0.811(16) . ?
O3 Na2 2.2805(7) 1_655 ?
O3 Na1 2.4431(7) 1_655 ?
O4 C16 1.2846(9) . ?
O4 Na1 2.4512(7) 1_655 ?
O7 C14 1.3189(9) . ?
O7 Na1 2.9140(9) 1_655 ?
O7 H4 0.96(2) . ?
O8 C12 1.4495(9) . ?
O8 H6 0.835(15) . ?
O10 C14 1.2401(9) . ?
O10 Na1 2.5050(7) 2_576 ?
C12 C16 1.5479(10) . ?
C12 C18 1.5558(11) . ?
O13 C16 1.2560(10) . ?
C14 C15 1.5380(10) . ?
C15 C17 1.5523(11) . ?
C17 H9 0.967(16) . ?
C17 H2 0.957(15) . ?
C17 H15 0.983(14) . ?
C18 H8 0.963(15) . ?
C18 H16 0.942(14) . ?
C18 H13 0.972(14) . ?
O11 H5 0.839(16) . ?
O11 H10 0.833(17) . ?
O5 Na2 2.5080(8) 2_566 ?
O5 H1 0.843(17) . ?
O5 H20 0.838(18) . ?
O9 Na2 2.4304(8) 2_565 ?
O9 H7 0.841(15) . ?
O9 H11 0.855(16) . ?

loop_
_geom_torsion_atom_site_label_1
_geom_torsion_atom_site_label_2
_geom_torsion_atom_site_label_3
_geom_torsion_atom_site_label_4
_geom_torsion
_geom_torsion_site_symmetry_1
_geom_torsion_site_symmetry_2
_geom_torsion_site_symmetry_3
_geom_torsion_site_symmetry_4
_geom_torsion_publ_flag
O3 P1 Na2 O3 -169.55(10) . . . 1_455 ?
O6 P1 Na2 O3 -173.79(4) . . . 1_455 ?
C12 P1 Na2 O3 63.06(3) . . . 1_455 ?
C15 P1 Na2 O3 -50.50(3) . . . 1_455 ?
O3 P1 Na2 O6 4.24(9) . . . . ?
C12 P1 Na2 O6 -123.15(4) . . . . ?
C15 P1 Na2 O6 123.29(4) . . . . ?
O3 P1 Na2 O9 -35.42(9) . . . 2_565 ?
O6 P1 Na2 O9 -39.65(4) . . . 2_565 ?
C12 P1 Na2 O9 -162.80(3) . . . 2_565 ?
C15 P1 Na2 O9 83.63(3) . . . 2_565 ?
O3 P1 Na2 O2 -128.70(9) . . . . ?
O6 P1 Na2 O2 -132.94(4) . . . . ?
C12 P1 Na2 O2 103.91(3) . . . . ?
C15 P1 Na2 O2 -9.65(3) . . . . ?
O3 P1 Na2 O5 59.28(9) . . . 2_566 ?
O6 P1 Na2 O5 55.04(4) . . . 2_566 ?
C12 P1 Na2 O5 -68.11(3) . . . 2_566 ?
C15 P1 Na2 O5 178.33(3) . . . 2_566 ?
O3 P1 Na2 O8 131.94(9) . . . . ?
O6 P1 Na2 O8 127.71(4) . . . . ?
C12 P1 Na2 O8 4.56(3) . . . . ?
C15 P1 Na2 O8 -109.01(3) . . . . ?
O3 P1 Na2 Na1 -174.36(9) . . . . ?
O6 P1 Na2 Na1 -178.59(3) . . . . ?
C12 P1 Na2 Na1 58.26(3) . . . . ?
C15 P1 Na2 Na1 -55.31(2) . . . . ?
O6 Na2 Na1 O3 173.33(3) . . . 1_455 ?
O9 Na2 Na1 O3 69.20(4) 2_565 . . 1_455 ?
O2 Na2 Na1 O3 121.25(3) . . . 1_455 ?
O5 Na2 Na1 O3 -65.26(3) 2_566 . . 1_455 ?
O8 Na2 Na1 O3 -131.06(3) . . . 1_455 ?
P1 Na2 Na1 O3 173.97(3) . . . 1_455 ?
O3 Na2 Na1 O4 33.57(3) 1_455 . . 1_455 ?
O6 Na2 Na1 O4 -153.11(2) . . . 1_455 ?
O9 Na2 Na1 O4 102.76(4) 2_565 . . 1_455 ?
O2 Na2 Na1 O4 154.81(3) . . . 1_455 ?
O5 Na2 Na1 O4 -31.70(3) 2_566 . . 1_455 ?
O8 Na2 Na1 O4 -97.49(3) . . . 1_455 ?
P1 Na2 Na1 O4 -152.47(2) . . . 1_455 ?
O3 Na2 Na1 O10 161.53(11) 1_455 . . 2_576 ?
O6 Na2 Na1 O10 -25.15(11) . . . 2_576 ?
O9 Na2 Na1 O10 -129.28(10) 2_565 . . 2_576 ?
O2 Na2 Na1 O10 -77.23(10) . . . 2_576 ?
O5 Na2 Na1 O10 96.26(10) 2_566 . . 2_576 ?
O8 Na2 Na1 O10 30.47(10) . . . 2_576 ?
P1 Na2 Na1 O10 -24.51(10) . . . 2_576 ?
O3 Na2 Na1 O2 -121.25(3) 1_455 . . . ?
O6 Na2 Na1 O2 52.08(3) . . . . ?
O9 Na2 Na1 O2 -52.05(4) 2_565 . . . ?
O5 Na2 Na1 O2 173.49(3) 2_566 . . . ?
O8 Na2 Na1 O2 107.69(3) . . . . ?
P1 Na2 Na1 O2 52.72(2) . . . . ?
O3 Na2 Na1 O10 -146.06(3) 1_455 . . . ?
O6 Na2 Na1 O10 27.27(2) . . . . ?
O9 Na2 Na1 O10 -76.86(4) 2_565 . . . ?
O2 Na2 Na1 O10 -24.81(2) . . . . ?
O5 Na2 Na1 O10 148.68(3) 2_566 . . . ?
O8 Na2 Na1 O10 82.88(3) . . . . ?
P1 Na2 Na1 O10 27.910(18) . . . . ?
O3 Na2 Na1 O8 131.06(3) 1_455 . . . ?
O6 Na2 Na1 O8 -55.62(2) . . . . ?
O9 Na2 Na1 O8 -159.74(4) 2_565 . . . ?
O2 Na2 Na1 O8 -107.69(3) . . . . ?
O5 Na2 Na1 O8 65.80(3) 2_566 . . . ?
P1 Na2 Na1 O8 -54.975(19) . . . . ?
O3 Na2 Na1 O7 -40.97(3) 1_455 . . 1_455 ?
O6 Na2 Na1 O7 132.36(2) . . . 1_455 ?
O9 Na2 Na1 O7 28.23(4) 2_565 . . 1_455 ?
O2 Na2 Na1 O7 80.28(3) . . . 1_455 ?
O5 Na2 Na1 O7 -106.23(3) 2_566 . . 1_455 ?
O8 Na2 Na1 O7 -172.03(2) . . . 1_455 ?
P1 Na2 Na1 O7 132.998(18) . . . 1_455 ?
O3 Na2 O2 C15 158.17(5) 1_455 . . . ?
O6 Na2 O2 C15 -5.84(5) . . . . ?
O9 Na2 O2 C15 -90.68(5) 2_565 . . . ?
O5 Na2 O2 C15 77.40(19) 2_566 . . . ?
O8 Na2 O2 C15 69.26(5) . . . . ?
P1 Na2 O2 C15 14.02(4) . . . . ?
Na1 Na2 O2 C15 120.58(5) . . . . ?
O3 Na2 O2 Na1 37.59(2) 1_455 . . . ?
O6 Na2 O2 Na1 -126.42(2) . . . . ?
O9 Na2 O2 Na1 148.74(2) 2_565 . . . ?
O5 Na2 O2 Na1 -43.18(19) 2_566 . . . ?
O8 Na2 O2 Na1 -51.32(2) . . . . ?
P1 Na2 O2 Na1 -106.56(2) . . . . ?
O3 Na1 O2 C15 -156.13(5) 1_455 . . . ?
O4 Na1 O2 C15 -169.36(5) 1_455 . . . ?
O10 Na1 O2 C15 43.75(6) 2_576 . . . ?
O10 Na1 O2 C15 31.66(5) . . . . ?
O8 Na1 O2 C15 -74.34(5) . . . . ?
O7 Na1 O2 C15 132.41(5) 1_455 . . . ?
Na2 Na1 O2 C15 -120.74(5) . . . . ?
O3 Na1 O2 Na2 -35.39(2) 1_455 . . . ?
O4 Na1 O2 Na2 -48.62(5) 1_455 . . . ?
O10 Na1 O2 Na2 164.49(3) 2_576 . . . ?
O10 Na1 O2 Na2 152.40(3) . . . . ?
O8 Na1 O2 Na2 46.41(2) . . . . ?
O7 Na1 O2 Na2 -106.85(2) 1_455 . . . ?
O6 P1 O3 Na2 -9.79(6) . . . 1_655 ?
C12 P1 O3 Na2 110.53(5) . . . 1_655 ?
C15 P1 O3 Na2 -128.12(5) . . . 1_655 ?
Na2 P1 O3 Na2 -13.17(12) . . . 1_655 ?
O6 P1 O3 Na1 -175.87(3) . . . 1_655 ?
C12 P1 O3 Na1 -55.56(5) . . . 1_655 ?
C15 P1 O3 Na1 65.80(5) . . . 1_655 ?
Na2 P1 O3 Na1 -179.26(5) . . . 1_655 ?
O3 P1 O6 Na2 -178.60(3) . . . . ?
C12 P1 O6 Na2 58.58(4) . . . . ?
C15 P1 O6 Na2 -57.64(4) . . . . ?
O3 Na2 O6 P1 9.62(6) 1_455 . . . ?
O9 Na2 O6 P1 143.20(3) 2_565 . . . ?
O2 Na2 O6 P1 37.98(3) . . . . ?
O5 Na2 O6 P1 -134.28(3) 2_566 . . . ?
O8 Na2 O6 P1 -42.19(3) . . . . ?
Na1 Na2 O6 P1 1.40(3) . . . . ?
O3 Na2 O8 C12 -138.52(5) 1_455 . . . ?
O6 Na2 O8 C12 15.13(5) . . . . ?
O9 Na2 O8 C12 31.54(10) 2_565 . . . ?
O2 Na2 O8 C12 -61.59(5) . . . . ?
O5 Na2 O8 C12 119.48(5) 2_566 . . . ?
P1 Na2 O8 C12 -6.58(4) . . . . ?
Na1 Na2 O8 C12 -106.90(5) . . . . ?
O3 Na2 O8 Na1 -31.61(2) 1_455 . . . ?
O6 Na2 O8 Na1 122.03(2) . . . . ?
O9 Na2 O8 Na1 138.44(7) 2_565 . . . ?
O2 Na2 O8 Na1 45.316(19) . . . . ?
O5 Na2 O8 Na1 -133.62(2) 2_566 . . . ?
P1 Na2 O8 Na1 100.33(2) . . . . ?
O3 Na1 O8 C12 146.63(5) 1_455 . . . ?
O4 Na1 O8 C12 -143.69(4) 1_455 . . . ?
O10 Na1 O8 C12 -56.17(5) 2_576 . . . ?
O2 Na1 O8 C12 70.48(4) . . . . ?
O10 Na1 O8 C12 12.26(5) . . . . ?
O7 Na1 O8 C12 131.79(5) 1_455 . . . ?
Na2 Na1 O8 C12 116.57(5) . . . . ?
O3 Na1 O8 Na2 30.067(19) 1_455 . . . ?
O4 Na1 O8 Na2 99.75(2) 1_455 . . . ?
O10 Na1 O8 Na2 -172.74(2) 2_576 . . . ?
O2 Na1 O8 Na2 -46.08(2) . . . . ?
O10 Na1 O8 Na2 -104.31(2) . . . . ?
O7 Na1 O8 Na2 15.22(5) 1_455 . . . ?
O3 Na1 O10 C14 -33.16(7) 1_455 . . . ?
O4 Na1 O10 C14 177.68(6) 1_455 . . . ?
O10 Na1 O10 C14 166.94(7) 2_576 . . . ?
O2 Na1 O10 C14 -22.78(5) . . . . ?
O8 Na1 O10 C14 42.50(6) . . . . ?
O7 Na1 O10 C14 -110.50(6) 1_455 . . . ?
Na2 Na1 O10 C14 -2.97(6) . . . . ?
O3 Na1 O10 Na1 159.90(4) 1_455 . . 2_576 ?
O4 Na1 O10 Na1 10.74(5) 1_455 . . 2_576 ?
O10 Na1 O10 Na1 0.0 2_576 . . 2_576 ?
O2 Na1 O10 Na1 170.27(3) . . . 2_576 ?
O8 Na1 O10 Na1 -124.45(3) . . . 2_576 ?
O7 Na1 O10 Na1 82.56(3) 1_455 . . 2_576 ?
Na2 Na1 O10 Na1 -169.91(2) . . . 2_576 ?
Na2 O8 C12 C16 134.94(5) . . . . ?
Na1 O8 C12 C16 44.65(6) . . . . ?
Na2 O8 C12 C18 -106.40(6) . . . . ?
Na1 O8 C12 C18 163.30(5) . . . . ?
Na2 O8 C12 P1 9.66(6) . . . . ?
Na1 O8 C12 P1 -80.64(4) . . . . ?
O3 P1 C12 O8 -172.49(5) . . . . ?
O6 P1 C12 O8 -44.26(5) . . . . ?
C15 P1 C12 O8 67.19(6) . . . . ?
Na2 P1 C12 O8 -6.77(4) . . . . ?
O3 P1 C12 C16 64.73(6) . . . . ?
O6 P1 C12 C16 -167.03(5) . . . . ?
C15 P1 C12 C16 -55.59(6) . . . . ?
Na2 P1 C12 C16 -129.54(5) . . . . ?
O3 P1 C12 C18 -53.06(6) . . . . ?
O6 P1 C12 C18 75.18(5) . . . . ?
C15 P1 C12 C18 -173.38(5) . . . . ?
Na2 P1 C12 C18 112.67(5) . . . . ?
Na1 O10 C14 O7 -4.01(12) 2_576 . . . ?
Na1 O10 C14 O7 -167.73(6) . . . . ?
Na1 O10 C14 C15 175.89(5) 2_576 . . . ?
Na1 O10 C14 C15 12.18(9) . . . . ?
Na1 O7 C14 O10 102.79(8) 1_655 . . . ?
Na1 O7 C14 C15 -77.12(7) 1_655 . . . ?
Na2 O2 C15 C14 -141.59(5) . . . . ?
Na1 O2 C15 C14 -37.90(7) . . . . ?
Na2 O2 C15 C17 94.43(6) . . . . ?
Na1 O2 C15 C17 -161.88(5) . . . . ?
Na2 O2 C15 P1 -20.52(6) . . . . ?
Na1 O2 C15 P1 83.17(5) . . . . ?
O10 C14 C15 O2 15.66(9) . . . . ?
O7 C14 C15 O2 -164.43(6) . . . . ?
O10 C14 C15 C17 139.59(7) . . . . ?
O7 C14 C15 C17 -40.50(9) . . . . ?
O10 C14 C15 P1 -101.85(7) . . . . ?
O7 C14 C15 P1 78.06(7) . . . . ?
O3 P1 C15 O2 178.42(4) . . . . ?
O6 P1 C15 O2 51.31(5) . . . . ?
C12 P1 C15 O2 -60.76(6) . . . . ?
Na2 P1 C15 O2 14.08(4) . . . . ?
O3 P1 C15 C14 -62.37(6) . . . . ?
O6 P1 C15 C14 170.52(5) . . . . ?
C12 P1 C15 C14 58.45(6) . . . . ?
Na2 P1 C15 C14 133.28(5) . . . . ?
O3 P1 C15 C17 59.61(6) . . . . ?
O6 P1 C15 C17 -67.51(6) . . . . ?
C12 P1 C15 C17 -179.57(5) . . . . ?
Na2 P1 C15 C17 -104.74(5) . . . . ?
Na1 O4 C16 O13 175.29(7) 1_655 . . . ?
Na1 O4 C16 C12 -1.60(13) 1_655 . . . ?
O8 C12 C16 O13 24.63(9) . . . . ?
C18 C12 C16 O13 -96.72(8) . . . . ?
P1 C12 C16 O13 145.91(6) . . . . ?
O8 C12 C16 O4 -158.26(6) . . . . ?
C18 C12 C16 O4 80.40(8) . . . . ?
P1 C12 C16 O4 -36.97(8) . . . . ?
